data_7232489
loop_
_publ_author_name
'Kong, Jiao-Jiao'
'Jiang, Yu-Xuan'
'Zhang, Jia-Chen'
'Shao, Dong'
'Huang, Xing-Cai'

_publ_section_title
;
 Two-dimensional magnetic materials of cobalt(ii) triangular lattices
 constructed by a mixed benzimidazole--dicarboxylate strategy
;
_journal_issue 15
_journal_name_full CrystEngComm
_journal_page_first 2596
_journal_paper_doi 10.1039/C9CE00129H
_journal_volume 21
_journal_year 2019
_chemical_formula_moiety 'C46 H42 Co3 N6 O16'
_chemical_formula_sum 'C46 H42 Co3 N6 O16'
_chemical_formula_weight 1111.64
_space_group_crystal_system monoclinic
_space_group_IT_number 14
_space_group_name_Hall '-P 2ybc'
_space_group_name_H-M_alt 'P 1 21/c 1'
_symmetry_space_group_name_Hall '-P 2ybc'
_symmetry_space_group_name_H-M 'P 1 21/c 1'
_atom_sites_solution_hydrogens mixed
_audit_creation_method SHELXL-2014/7
_audit_update_record
;
2019-01-22 deposited with the CCDC.    2019-03-12 downloaded from the CCDC.
;
_cell_angle_alpha 90
_cell_angle_beta 93.339(7)
_cell_angle_gamma 90
_cell_formula_units_Z 2
_cell_length_a 13.306(6)
_cell_length_b 9.760(4)
_cell_length_c 18.493(8)
_cell_measurement_reflns_used 3526
_cell_measurement_temperature 150(2)
_cell_measurement_theta_max 23.35
_cell_measurement_theta_min 2.36
_cell_volume 2397.5(18)
_computing_cell_refinement 'Bruker SAINT'
_computing_data_collection 'Bruker APEX2'
_computing_data_reduction 'Bruker SAINT'
_computing_molecular_graphics 'Bruker SHELXTL'
_computing_publication_material 'Bruker SHELXTL'
_computing_structure_refinement 'SHELXL-2014/7 (Sheldrick, 2014)'
_computing_structure_solution 'SHELXS-97 (Sheldrick 2008)'
_diffrn_ambient_temperature 150(2)
_diffrn_measured_fraction_theta_full 0.979
_diffrn_measured_fraction_theta_max 0.979
_diffrn_measurement_device_type 'Bruker APEX-II CCD'
_diffrn_measurement_method '\f and \w scans'
_diffrn_radiation_type MoK\a
_diffrn_radiation_wavelength 0.71073
_diffrn_reflns_av_R_equivalents 0.0553
_diffrn_reflns_av_unetI/netI 0.0479
_diffrn_reflns_Laue_measured_fraction_full 0.979
_diffrn_reflns_Laue_measured_fraction_max 0.979
_diffrn_reflns_limit_h_max 14
_diffrn_reflns_limit_h_min -14
_diffrn_reflns_limit_k_max 10
_diffrn_reflns_limit_k_min -10
_diffrn_reflns_limit_l_max 14
_diffrn_reflns_limit_l_min -20
_diffrn_reflns_number 13019
_diffrn_reflns_point_group_measured_fraction_full 0.979
_diffrn_reflns_point_group_measured_fraction_max 0.979
_diffrn_reflns_theta_full 22.722
_diffrn_reflns_theta_max 22.722
_diffrn_reflns_theta_min 1.533
_exptl_absorpt_coefficient_mu 1.103
_exptl_absorpt_correction_T_max 0.947
_exptl_absorpt_correction_T_min 0.620
_exptl_absorpt_correction_type multi-scan
_exptl_absorpt_process_details 'SADABS; Bruker, 2000'
_exptl_crystal_colour Purple
_exptl_crystal_density_diffrn 1.540
_exptl_crystal_description Plate-like
_exptl_crystal_F_000 1138
_exptl_crystal_size_max 0.480
_exptl_crystal_size_mid 0.240
_exptl_crystal_size_min 0.050
_refine_diff_density_max 0.628
_refine_diff_density_min -0.490
_refine_diff_density_rms 0.115
_refine_ls_extinction_method none
_refine_ls_goodness_of_fit_ref 1.089
_refine_ls_hydrogen_treatment constr
_refine_ls_matrix_type full
_refine_ls_number_parameters 325
_refine_ls_number_reflns 3158
_refine_ls_number_restraints 0
_refine_ls_restrained_S_all 1.089
_refine_ls_R_factor_all 0.0554
_refine_ls_R_factor_gt 0.0457
_refine_ls_shift/su_max 0.000
_refine_ls_shift/su_mean 0.000
_refine_ls_structure_factor_coef Fsqd
_refine_ls_weighting_details 'w=1/[\s^2^(Fo^2^)+(0.1009P)^2^+0.5458P] where P=(Fo^2^+2Fc^2^)/3'
_refine_ls_weighting_scheme calc
_refine_ls_wR_factor_gt 0.1359
_refine_ls_wR_factor_ref 0.1519
_reflns_Friedel_coverage 0.000
_reflns_number_gt 2671
_reflns_number_total 3158
_reflns_threshold_expression 'I > 2\s(I)'
_cod_data_source_file c9ce00129h2.cif
_cod_data_source_block 3_PBA_5CH3OBIm
_cod_depositor_comments
;
The following automatic conversions were performed:

'_exptl_absorpt_correction_type' value 'Multi-scan' changed to
'multi-scan' according to
/home/data/users/saulius/crontab/automatic-downloads/rss-feeds/RSC/lib/dictionaries/cif_core.dic
dictionary named 'cif_core.dic' version 2.4.2 from 2011-04-26.

Automatic conversion script
Id: cif_fix_values 4973 2017-02-22 13:04:09Z antanas 

 Adding full bibliography for 7232488--7232490.cif.
;
_cod_original_cell_volume 2397.5(17)
_cod_database_code 7232489
_shelx_shelxl_version_number 2014/7
_shelx_space_group_comment
;
The symmetry employed for this shelxl refinement is uniquely defined
by the following loop, which should always be used as a source of
symmetry information in preference to the above space-group names.
They are only intended as comments.
;
_shelx_estimated_absorpt_t_min 0.620
_shelx_estimated_absorpt_t_max 0.947

loop_
_space_group_symop_operation_xyz
'x, y, z'
'-x, y+1/2, -z+1/2'
'-x, -y, -z'
'x, -y-1/2, z-1/2'

loop_
_atom_site_label
_atom_site_type_symbol
_atom_site_fract_x
_atom_site_fract_y
_atom_site_fract_z
_atom_site_U_iso_or_equiv
_atom_site_adp_type
_atom_site_occupancy
_atom_site_site_symmetry_order
_atom_site_calc_flag
_atom_site_refinement_flags_posn
_atom_site_refinement_flags_adp
_atom_site_refinement_flags_occupancy
Co2 Co 0.76394(4) 0.45356(6) 0.49520(3) 0.0226(3) Uani 1 1 d . . .
O1 O 0.7661(2) 0.5762(3) 0.57910(17) 0.0334(8) Uani 1 1 d . . .
N1 N 0.6267(3) 0.3716(4) 0.4779(2) 0.0315(9) Uani 1 1 d . . .
C1 C 0.8496(3) 0.6054(5) 0.6116(2) 0.0279(10) Uani 1 1 d . . .
Co1 Co 1.0000 1.0000 1.0000 0.0203(3) Uani 1 2 d S . P
O2 O 0.8858(2) 0.3415(3) 0.48502(16) 0.0277(7) Uani 1 1 d . . .
N2 N 0.4694(3) 0.3775(5) 0.4324(2) 0.0450(12) Uani 1 1 d . . .
H1N2 H 0.4281 0.4064 0.4056 0.054 Uiso 1 1 d R U .
C2 C 0.8472(3) 0.6801(5) 0.6826(2) 0.0311(11) Uani 1 1 d . . .
O3 O 0.8324(3) 0.2442(3) 0.5837(2) 0.0447(9) Uani 1 1 d . . .
N3 N 0.3441(6) 0.7014(6) 0.2494(3) 0.096(2) Uani 1 1 d . . .
C3 C 0.9352(4) 0.6933(5) 0.7259(3) 0.0388(12) Uani 1 1 d . . .
H3 H 0.9967 0.6578 0.7102 0.047 Uiso 1 1 calc R U .
O4 O 0.9329(2) 0.5765(3) 0.58963(17) 0.0355(8) Uani 1 1 d . . .
C4 C 0.9330(4) 0.7585(5) 0.7920(3) 0.0401(13) Uani 1 1 d . . .
H4 H 0.9936 0.7680 0.8213 0.048 Uiso 1 1 calc R U .
O5 O 0.9220(2) 0.8741(3) 0.92879(16) 0.0337(8) Uani 1 1 d . . .
C5 C 0.8452(3) 0.8099(5) 0.8163(2) 0.0305(11) Uani 1 1 d . . .
O6 O 0.7644(2) 0.9411(3) 0.90346(17) 0.0319(8) Uani 1 1 d . . .
C6 C 0.7581(4) 0.7990(6) 0.7719(3) 0.0438(14) Uani 1 1 d . . .
H6 H 0.6970 0.8363 0.7874 0.053 Uiso 1 1 calc R U .
O7 O 0.4072(4) 0.5264(6) 0.3114(3) 0.0944(17) Uani 1 1 d . . .
C7 C 0.7588(4) 0.7352(6) 0.7060(3) 0.0457(14) Uani 1 1 d . . .
H7 H 0.6985 0.7287 0.6761 0.055 Uiso 1 1 calc R U .
O8 O 0.3613(4) 0.0181(6) 0.5987(3) 0.0934(17) Uani 1 1 d . . .
C8 C 0.8437(3) 0.8806(4) 0.8880(2) 0.0284(11) Uani 1 1 d . . .
C9 C 0.8844(3) 0.2401(4) 0.5317(3) 0.0299(11) Uani 1 1 d . . .
C10 C 0.9466(3) 0.1167(4) 0.5160(2) 0.0281(11) Uani 1 1 d . . .
C11 C 0.9947(3) 0.1067(5) 0.4514(2) 0.0323(11) Uani 1 1 d . . .
H11 H 0.9904 0.1803 0.4178 0.039 Uiso 1 1 calc R U .
C12 C 1.0484(4) -0.0087(4) 0.4360(3) 0.0337(12) Uani 1 1 d . . .
H12 H 1.0821 -0.0141 0.3922 0.040 Uiso 1 1 calc R U .
C13 C 0.5627(4) 0.4295(5) 0.4302(3) 0.0394(13) Uani 1 1 d . . .
H13 H 0.5805 0.5000 0.3979 0.047 Uiso 1 1 calc R U .
C14 C 0.5698(3) 0.2744(5) 0.5138(3) 0.0347(12) Uani 1 1 d . . .
C15 C 0.5963(4) 0.1844(6) 0.5692(3) 0.0475(14) Uani 1 1 d . . .
H15 H 0.6635 0.1806 0.5895 0.057 Uiso 1 1 calc R U .
C16 C 0.5224(4) 0.0995(7) 0.5947(4) 0.0610(17) Uani 1 1 d . . .
H16 H 0.5394 0.0353 0.6321 0.073 Uiso 1 1 calc R U .
C17 C 0.4247(4) 0.1078(6) 0.5662(4) 0.0581(16) Uani 1 1 d . . .
C18 C 0.3958(4) 0.1947(6) 0.5110(4) 0.0557(17) Uani 1 1 d . . .
H18 H 0.3283 0.1980 0.4911 0.067 Uiso 1 1 calc R U .
C19 C 0.4715(4) 0.2789(5) 0.4852(3) 0.0408(13) Uani 1 1 d . . .
C21 C 0.2611(5) 0.0116(9) 0.5699(6) 0.102(3) Uani 1 1 d . . .
H21A H 0.2265 0.0974 0.5802 0.153 Uiso 1 1 calc R U .
H21B H 0.2266 -0.0650 0.5921 0.153 Uiso 1 1 calc R U .
H21C H 0.2605 -0.0023 0.5174 0.153 Uiso 1 1 calc R U .
C22 C 0.3372(7) 0.6017(8) 0.2933(4) 0.081(2) Uani 1 1 d . . .
H22 H 0.2739 0.5851 0.3129 0.098 Uiso 1 1 calc R U .
C23 C 0.4454(10) 0.7307(12) 0.2227(7) 0.165(5) Uani 1 1 d . . .
H23A H 0.4971 0.7128 0.2614 0.247 Uiso 1 1 calc R U .
H23B H 0.4487 0.8270 0.2080 0.247 Uiso 1 1 calc R U .
H23C H 0.4569 0.6717 0.1811 0.247 Uiso 1 1 calc R U .
C24 C 0.2549(11) 0.7839(12) 0.2295(7) 0.179(6) Uani 1 1 d . . .
H24A H 0.2587 0.8172 0.1797 0.268 Uiso 1 1 calc R U .
H24B H 0.2519 0.8621 0.2625 0.268 Uiso 1 1 calc R U .
H24C H 0.1943 0.7276 0.2328 0.268 Uiso 1 1 calc R U .

loop_
_atom_site_aniso_label
_atom_site_aniso_U_11
_atom_site_aniso_U_22
_atom_site_aniso_U_33
_atom_site_aniso_U_23
_atom_site_aniso_U_13
_atom_site_aniso_U_12
Co2 0.0287(4) 0.0229(4) 0.0162(4) -0.0005(2) 0.0012(3) 0.0015(2)
O1 0.0377(19) 0.0392(19) 0.0231(18) -0.0104(15) 0.0009(15) 0.0042(15)
N1 0.031(2) 0.033(2) 0.030(2) -0.0046(19) -0.0008(18) 0.0027(18)
C1 0.040(3) 0.027(2) 0.018(2) -0.004(2) 0.004(2) 0.003(2)
Co1 0.0271(5) 0.0202(5) 0.0135(5) -0.0005(3) 0.0012(4) -0.0028(3)
O2 0.0336(17) 0.0187(15) 0.0304(18) 0.0009(14) -0.0023(14) 0.0026(13)
N2 0.035(2) 0.054(3) 0.045(3) -0.011(2) -0.008(2) 0.004(2)
C2 0.037(3) 0.036(3) 0.020(2) -0.004(2) 0.004(2) 0.000(2)
O3 0.048(2) 0.033(2) 0.056(2) 0.0054(17) 0.0264(19) 0.0080(16)
N3 0.159(7) 0.069(4) 0.063(4) 0.032(3) 0.020(4) 0.014(4)
C3 0.036(3) 0.053(3) 0.027(3) -0.015(2) 0.001(2) 0.007(2)
O4 0.043(2) 0.0392(19) 0.0249(18) -0.0099(15) 0.0071(15) -0.0007(16)
C4 0.035(3) 0.056(3) 0.029(3) -0.015(3) -0.006(2) 0.006(2)
O5 0.0443(19) 0.0302(18) 0.0257(18) -0.0095(15) -0.0062(15) -0.0038(15)
C5 0.032(2) 0.036(3) 0.023(3) -0.008(2) -0.001(2) -0.004(2)
O6 0.0309(18) 0.0402(19) 0.0249(18) -0.0121(15) 0.0023(14) 0.0011(15)
C6 0.035(3) 0.065(4) 0.032(3) -0.024(3) 0.004(2) 0.008(3)
O7 0.096(4) 0.095(4) 0.092(4) 0.027(3) -0.003(3) 0.009(3)
C7 0.032(3) 0.069(4) 0.035(3) -0.028(3) -0.003(2) 0.005(3)
O8 0.061(3) 0.109(4) 0.109(4) 0.022(3) 0.001(3) -0.038(3)
C8 0.042(3) 0.025(2) 0.018(2) -0.001(2) 0.001(2) -0.010(2)
C9 0.029(2) 0.017(2) 0.043(3) 0.001(2) -0.001(2) 0.0020(19)
C10 0.029(2) 0.020(2) 0.034(3) -0.001(2) -0.003(2) -0.0007(19)
C11 0.043(3) 0.021(2) 0.034(3) 0.009(2) 0.004(2) 0.004(2)
C12 0.045(3) 0.023(2) 0.034(3) 0.004(2) 0.009(2) 0.005(2)
C13 0.037(3) 0.042(3) 0.038(3) -0.007(2) -0.003(2) -0.002(2)
C14 0.029(2) 0.034(3) 0.042(3) -0.006(2) 0.004(2) -0.004(2)
C15 0.042(3) 0.050(3) 0.050(3) 0.005(3) -0.002(3) -0.010(3)
C16 0.049(4) 0.066(4) 0.068(4) 0.004(4) 0.005(3) -0.014(3)
C17 0.054(4) 0.048(4) 0.074(4) 0.002(4) 0.015(3) -0.018(3)
C18 0.031(3) 0.060(4) 0.076(4) -0.022(4) 0.008(3) -0.013(3)
C19 0.038(3) 0.036(3) 0.048(3) -0.011(3) 0.004(2) -0.001(2)
C21 0.054(4) 0.106(6) 0.148(9) -0.014(6) 0.015(5) -0.043(4)
C22 0.102(6) 0.069(5) 0.072(5) 0.033(4) 0.004(4) 0.003(4)
C23 0.205(12) 0.138(10) 0.163(11) 0.056(9) 0.105(10) 0.008(9)
C24 0.267(16) 0.130(9) 0.137(10) 0.041(8) -0.010(10) 0.098(11)

loop_
_atom_type_symbol
_atom_type_description
_atom_type_scat_dispersion_real
_atom_type_scat_dispersion_imag
_atom_type_scat_source
C C 0.0033 0.0016 'International Tables Vol C Tables 4.2.6.8 and 6.1.1.4'
H H 0.0000 0.0000 'International Tables Vol C Tables 4.2.6.8 and 6.1.1.4'
N N 0.0061 0.0033 'International Tables Vol C Tables 4.2.6.8 and 6.1.1.4'
O O 0.0106 0.0060 'International Tables Vol C Tables 4.2.6.8 and 6.1.1.4'
Co Co 0.3494 0.9721 'International Tables Vol C Tables 4.2.6.8 and 6.1.1.4'

loop_
_geom_angle_atom_site_label_1
_geom_angle_atom_site_label_2
_geom_angle_atom_site_label_3
_geom_angle
_geom_angle_site_symmetry_1
_geom_angle_site_symmetry_3
O1 Co2 O2 116.11(12) . .
O1 Co2 O6 111.11(14) . 4_575
O2 Co2 O6 99.31(13) . 4_575
O1 Co2 N1 109.97(14) . .
O2 Co2 N1 120.69(14) . .
O6 Co2 N1 96.82(14) 4_575 .
C1 O1 Co2 119.0(3) . .
C13 N1 C14 105.1(4) . .
C13 N1 Co2 118.9(3) . .
C14 N1 Co2 134.9(3) . .
O4 C1 O1 125.0(4) . .
O4 C1 C2 117.6(4) . .
O1 C1 C2 117.4(4) . .
O5 Co1 O5 180.00(13) . 3_777
O5 Co1 O4 94.19(13) . 4_576
O5 Co1 O4 85.81(13) 3_777 4_576
O5 Co1 O4 85.81(13) . 2_756
O5 Co1 O4 94.19(13) 3_777 2_756
O4 Co1 O4 180.0 4_576 2_756
O5 Co1 O2 88.80(12) . 2_756
O5 Co1 O2 91.20(12) 3_777 2_756
O4 Co1 O2 88.40(12) 4_576 2_756
O4 Co1 O2 91.60(12) 2_756 2_756
O5 Co1 O2 91.20(12) . 4_576
O5 Co1 O2 88.80(12) 3_777 4_576
O4 Co1 O2 91.60(12) 4_576 4_576
O4 Co1 O2 88.40(12) 2_756 4_576
O2 Co1 O2 180.0 2_756 4_576
C9 O2 Co2 108.1(3) . .
C9 O2 Co1 119.3(3) . 2_746
Co2 O2 Co1 99.52(12) . 2_746
C13 N2 C19 107.9(4) . .
C13 N2 H1N2 117.9 . .
C19 N2 H1N2 134.3 . .
C7 C2 C3 119.2(4) . .
C7 C2 C1 121.5(4) . .
C3 C2 C1 119.3(4) . .
C22 N3 C24 119.5(9) . .
C22 N3 C23 117.3(9) . .
C24 N3 C23 123.1(9) . .
C4 C3 C2 119.6(4) . .
C4 C3 H3 120.2 . .
C2 C3 H3 120.2 . .
C1 O4 Co1 141.6(3) . 2_746
C5 C4 C3 121.4(4) . .
C5 C4 H4 119.3 . .
C3 C4 H4 119.3 . .
C8 O5 Co1 137.1(3) . .
C4 C5 C6 118.5(4) . .
C4 C5 C8 120.9(4) . .
C6 C5 C8 120.5(4) . .
C8 O6 Co2 118.9(3) . 4_576
C7 C6 C5 120.9(5) . .
C7 C6 H6 119.5 . .
C5 C6 H6 119.5 . .
C6 C7 C2 120.3(4) . .
C6 C7 H7 119.9 . .
C2 C7 H7 119.9 . .
C17 O8 C21 117.0(6) . .
O5 C8 O6 124.5(4) . .
O5 C8 C5 117.2(4) . .
O6 C8 C5 118.2(4) . .
O3 C9 O2 121.7(4) . .
O3 C9 C10 121.6(4) . .
O2 C9 C10 116.7(4) . .
C12 C10 C11 119.5(4) 3_756 .
C12 C10 C9 119.8(4) 3_756 .
C11 C10 C9 120.6(4) . .
C12 C11 C10 120.5(4) . .
C12 C11 H11 119.7 . .
C10 C11 H11 119.7 . .
C11 C12 C10 120.0(5) . 3_756
C11 C12 H12 120.0 . .
C10 C12 H12 120.0 3_756 .
N1 C13 N2 112.3(5) . .
N1 C13 H13 123.8 . .
N2 C13 H13 123.8 . .
C15 C14 C19 120.0(5) . .
C15 C14 N1 131.2(4) . .
C19 C14 N1 108.8(4) . .
C14 C15 C16 118.4(5) . .
C14 C15 H15 120.8 . .
C16 C15 H15 120.8 . .
C17 C16 C15 120.4(6) . .
C17 C16 H16 119.8 . .
C15 C16 H16 119.8 . .
C18 C17 O8 124.6(6) . .
C18 C17 C16 122.8(5) . .
O8 C17 C16 112.6(6) . .
C17 C18 C19 116.2(5) . .
C17 C18 H18 121.9 . .
C19 C18 H18 121.9 . .
N2 C19 C14 105.9(4) . .
N2 C19 C18 131.9(5) . .
C14 C19 C18 122.2(5) . .
O8 C21 H21A 109.5 . .
O8 C21 H21B 109.5 . .
H21A C21 H21B 109.5 . .
O8 C21 H21C 109.5 . .
H21A C21 H21C 109.5 . .
H21B C21 H21C 109.5 . .
O7 C22 N3 123.6(9) . .
O7 C22 H22 118.2 . .
N3 C22 H22 118.2 . .
N3 C23 H23A 109.5 . .
N3 C23 H23B 109.5 . .
H23A C23 H23B 109.5 . .
N3 C23 H23C 109.5 . .
H23A C23 H23C 109.5 . .
H23B C23 H23C 109.5 . .
N3 C24 H24A 109.5 . .
N3 C24 H24B 109.5 . .
H24A C24 H24B 109.5 . .
N3 C24 H24C 109.5 . .
H24A C24 H24C 109.5 . .
H24B C24 H24C 109.5 . .

loop_
_geom_bond_atom_site_label_1
_geom_bond_atom_site_label_2
_geom_bond_distance
_geom_bond_site_symmetry_2
Co2 O1 1.959(3) .
Co2 O2 1.975(3) .
Co2 O6 1.984(3) 4_575
Co2 N1 2.002(4) .
O1 C1 1.265(5) .
N1 C13 1.317(6) .
N1 C14 1.404(6) .
C1 O4 1.235(5) .
C1 C2 1.505(6) .
Co1 O5 2.040(3) .
Co1 O5 2.040(3) 3_777
Co1 O4 2.067(3) 4_576
Co1 O4 2.067(3) 2_756
Co1 O2 2.174(3) 2_756
Co1 O2 2.174(3) 4_576
O2 C9 1.313(5) .
O2 Co1 2.174(3) 2_746
N2 C13 1.344(6) .
N2 C19 1.370(7) .
N2 H1N2 0.7715 .
C2 C7 1.384(7) .
C2 C3 1.385(6) .
O3 C9 1.217(6) .
N3 C22 1.273(8) .
N3 C24 1.464(12) .
N3 C23 1.489(13) .
C3 C4 1.380(7) .
C3 H3 0.9500 .
O4 Co1 2.067(3) 2_746
C4 C5 1.371(7) .
C4 H4 0.9500 .
O5 C8 1.252(5) .
C5 C6 1.384(6) .
C5 C8 1.496(6) .
O6 C8 1.257(5) .
O6 Co2 1.984(3) 4_576
C6 C7 1.369(7) .
C6 H6 0.9500 .
O7 C22 1.218(9) .
C7 H7 0.9500 .
O8 C17 1.377(7) .
O8 C21 1.408(9) .
C9 C10 1.499(6) .
C10 C12 1.378(6) 3_756
C10 C11 1.390(6) .
C11 C12 1.373(7) .
C11 H11 0.9500 .
C12 C10 1.378(6) 3_756
C12 H12 0.9500 .
C13 H13 0.9500 .
C14 C15 1.381(7) .
C14 C19 1.383(7) .
C15 C16 1.389(8) .
C15 H15 0.9500 .
C16 C17 1.377(8) .
C16 H16 0.9500 .
C17 C18 1.366(9) .
C18 C19 1.405(8) .
C18 H18 0.9500 .
C21 H21A 0.9800 .
C21 H21B 0.9800 .
C21 H21C 0.9800 .
C22 H22 0.9500 .
C23 H23A 0.9800 .
C23 H23B 0.9800 .
C23 H23C 0.9800 .
C24 H24A 0.9800 .
C24 H24B 0.9800 .
C24 H24C 0.9800 .
